data_4307451
loop_
_publ_author_name
'Xiao-Ping Zhou'
'Wen-Xiu Ni'
'Shun-Ze Zhan'
'Jia Ni'
'Dan Li'
'Ye-Gao Yin'

_publ_section_title
;
From Encapsulation to Polypseudorotaxane: Unusual Anion Networks Driven
by Predesigned Metal Bis(terpyridine) Complex Cations
;
_journal_name_full 'Inorganic Chemistry'
_journal_page_first 2345
_journal_page_last 2347
_journal_paper_doi 10.1021/ic061927o
_journal_volume 46
_journal_year 2007
_chemical_formula_sum 'C52 H34 Cu6 Mn N14'
_chemical_formula_weight 1291.11
_chemical_name_systematic
; 
 ? 
;
_space_group_IT_number 15
_symmetry_cell_setting monoclinic
_symmetry_space_group_name_Hall '-C 2yc'
_symmetry_space_group_name_H-M 'C 1 2/c 1'
_atom_sites_solution_hydrogens geom
_atom_sites_solution_primary direct
_atom_sites_solution_secondary difmap
_audit_creation_method SHELXL-97
_cell_angle_alpha 90.00
_cell_angle_beta 103.746(2)
_cell_angle_gamma 90.00
_cell_formula_units_Z 8
_cell_length_a 35.514(5)
_cell_length_b 18.574(3)
_cell_length_c 16.238(3)
_cell_measurement_reflns_used 4525
_cell_measurement_temperature 200(2)
_cell_measurement_theta_max 23.39
_cell_measurement_theta_min 2.22
_cell_volume 10404(3)
_computing_cell_refinement 'Bruker SMART'
_computing_data_collection 'Bruker SMART'
_computing_data_reduction 'Bruker SAINT'
_computing_molecular_graphics 'Bruker SHELXTL'
_computing_publication_material 'Bruker SHELXTL'
_computing_structure_refinement 'SHELXL-97 (Sheldrick, 1997)'
_computing_structure_solution 'SHELXS-97 (Sheldrick, 1990)'
_diffrn_ambient_temperature 200(2)
_diffrn_measured_fraction_theta_full 0.998
_diffrn_measured_fraction_theta_max 0.998
_diffrn_measurement_device_type 'CCD area detector'
_diffrn_measurement_method 'phi and omega scans'
_diffrn_radiation_monochromator graphite
_diffrn_radiation_source 'fine-focus sealed tube'
_diffrn_radiation_type MoK\a
_diffrn_radiation_wavelength 0.71073
_diffrn_reflns_av_R_equivalents 0.0423
_diffrn_reflns_av_sigmaI/netI 0.0540
_diffrn_reflns_limit_h_max 38
_diffrn_reflns_limit_h_min -42
_diffrn_reflns_limit_k_max 20
_diffrn_reflns_limit_k_min -22
_diffrn_reflns_limit_l_max 19
_diffrn_reflns_limit_l_min -16
_diffrn_reflns_number 26933
_diffrn_reflns_theta_full 25.00
_diffrn_reflns_theta_max 25.00
_diffrn_reflns_theta_min 1.25
_exptl_absorpt_coefficient_mu 2.691
_exptl_absorpt_correction_T_max 0.5644
_exptl_absorpt_correction_T_min 0.4527
_exptl_absorpt_correction_type none
_exptl_crystal_density_diffrn 1.649
_exptl_crystal_density_meas 0
_exptl_crystal_density_method 'not measured'
_exptl_crystal_F_000 5144
_exptl_crystal_size_max 0.35
_exptl_crystal_size_mid 0.26
_exptl_crystal_size_min 0.24
_refine_diff_density_max 2.526
_refine_diff_density_min -0.728
_refine_diff_density_rms 0.121
_refine_ls_extinction_method none
_refine_ls_goodness_of_fit_ref 1.041
_refine_ls_hydrogen_treatment mixed
_refine_ls_matrix_type full
_refine_ls_number_parameters 662
_refine_ls_number_reflns 9147
_refine_ls_number_restraints 0
_refine_ls_restrained_S_all 1.041
_refine_ls_R_factor_all 0.0841
_refine_ls_R_factor_gt 0.0581
_refine_ls_shift/su_max 0.001
_refine_ls_shift/su_mean 0.000
_refine_ls_structure_factor_coef Fsqd
_refine_ls_weighting_details 'calc w=1/[\s^2^(Fo^2^)+(0.1076P)^2^+21.0225P] where P=(Fo^2^+2Fc^2^)/3'
_refine_ls_weighting_scheme calc
_refine_ls_wR_factor_gt 0.1641
_refine_ls_wR_factor_ref 0.1846
_reflns_number_gt 6466
_reflns_number_total 9147
_reflns_threshold_expression >2sigma(I)
_cod_data_source_file ic061927osi20070210_104654_1.cif
_cod_data_source_block 2a
_cod_depositor_comments
;
The following automatic conversions were performed:
'_symmetry_cell_setting' value 'Monoclinic' changed to 'monoclinic'
according to '/home/saulius/struct/CIF-dictionaries/cif_core.dic'
dictionary named 'cif_core.dic' version 2.4.1 from 2010-06-29.

Automatic conversion script
Id: cif_fix_enum 1527 2010-12-29 10:47:43Z saulius 
;
_cod_database_code 4307451

loop_
_symmetry_equiv_pos_as_xyz
'x, y, z'
'-x, y, -z+1/2'
'x+1/2, y+1/2, z'
'-x+1/2, y+1/2, -z+1/2'
'-x, -y, -z'
'x, -y, z-1/2'
'-x+1/2, -y+1/2, -z'
'x+1/2, -y+1/2, z-1/2'

loop_
_atom_site_label
_atom_site_type_symbol
_atom_site_fract_x
_atom_site_fract_y
_atom_site_fract_z
_atom_site_U_iso_or_equiv
_atom_site_adp_type
_atom_site_occupancy
_atom_site_symmetry_multiplicity
_atom_site_calc_flag
_atom_site_refinement_flags
_atom_site_disorder_assembly
_atom_site_disorder_group
Cu1 Cu 0.5000 1.04650(8) 1.2500 0.0608(4) Uani 1 2 d S . .
Cu2 Cu 0.5000 0.88254(9) 1.2500 0.0685(4) Uani 1 2 d S . .
Cu3 Cu 0.42420(2) 0.93812(4) 0.96304(5) 0.0500(2) Uani 1 1 d . . .
Cu4 Cu 0.29135(2) 1.00215(4) 0.98404(5) 0.0456(2) Uani 1 1 d . . .
Cu5 Cu 0.20905(2) 1.01573(4) 0.69321(5) 0.0440(2) Uani 1 1 d . . .
Cu6 Cu 0.07674(2) 0.94152(4) 0.54115(5) 0.0473(2) Uani 1 1 d . . .
Cu7 Cu 0.0000 0.94708(8) 0.2500 0.0583(4) Uani 1 2 d S . .
Cu8 Cu 0.0000 0.89197(9) 0.7500 0.0669(4) Uani 1 2 d S . .
Mn1 Mn 0.13662(2) 0.25193(3) 0.81963(4) 0.01806(19) Uani 1 1 d . . .
N1 N 0.53085(18) 1.0501(4) 1.1724(4) 0.0674(18) Uani 1 1 d . . .
N2 N 0.45542(18) 0.8966(3) 1.0714(4) 0.0618(16) Uani 1 1 d . . .
N3 N 0.3434(2) 0.9842(3) 0.9736(3) 0.0577(16) Uani 1 1 d . . .
N4 N 0.2633(2) 0.9906(4) 1.0742(4) 0.077(2) Uani 1 1 d . . .
N5 N 0.23652(18) 1.0295(3) 0.8095(4) 0.0592(16) Uani 1 1 d . . .
N6 N 0.12715(18) 0.9744(3) 0.5980(3) 0.0515(14) Uani 1 1 d . . .
N7 N 0.04933(18) 0.9430(3) 0.4241(4) 0.0620(16) Uani 1 1 d . . .
N8 N 0.0281(2) 0.8952(4) 0.6638(5) 0.080(2) Uani 1 1 d . . .
N9 N 0.17806(14) 0.2457(2) 0.9400(3) 0.0353(11) Uani 1 1 d . . .
N10 N 0.13794(13) 0.1488(2) 0.8411(3) 0.0311(10) Uani 1 1 d . . .
N11 N 0.09580(14) 0.2115(2) 0.7096(3) 0.0406(12) Uani 1 1 d . . .
N12 N 0.17979(14) 0.2625(2) 0.7427(3) 0.0371(12) Uani 1 1 d . . .
N13 N 0.13768(13) 0.3567(2) 0.8003(3) 0.0305(10) Uani 1 1 d . . .
N14 N 0.09374(15) 0.2918(3) 0.8858(3) 0.0432(13) Uani 1 1 d . . .
C1 C 0.47298(19) 0.8851(4) 1.1381(4) 0.0532(18) Uani 1 1 d . . .
C2 C 0.45129(17) 0.9453(3) 0.8780(4) 0.0400(14) Uani 1 1 d . . .
C3 C 0.37417(17) 0.9677(3) 0.9683(4) 0.0339(13) Uani 1 1 d . . .
C4 C 0.25647(16) 1.0290(3) 0.8764(3) 0.0315(13) Uani 1 1 d . . .
C5 C 0.24393(18) 1.0156(4) 0.6186(4) 0.0453(18) Uani 1 1 d . . .
C6 C 0.15787(17) 0.9930(3) 0.6346(3) 0.0343(13) Uani 1 1 d . . .
C7 C 0.03142(18) 0.9446(4) 0.3559(4) 0.0425(15) Uani 1 1 d . . .
C8 C 0.04546(17) 0.9056(4) 0.6158(4) 0.0413(15) Uani 1 1 d . . .
C9 C 0.19616(19) 0.2994(3) 0.9899(4) 0.0426(15) Uani 1 1 d . . .
H9 H 0.1916 0.3475 0.9702 0.051 Uiso 1 1 calc R . .
C10 C 0.22058(19) 0.2880(3) 1.0671(4) 0.0495(17) Uani 1 1 d . . .
H10 H 0.2330 0.3274 1.1000 0.059 Uiso 1 1 calc R . .
C11 C 0.22706(19) 0.2178(3) 1.0971(4) 0.0471(16) Uani 1 1 d . . .
H11 H 0.2439 0.2083 1.1508 0.057 Uiso 1 1 calc R . .
C12 C 0.20812(17) 0.1612(3) 1.0460(4) 0.0375(14) Uani 1 1 d . . .
H12 H 0.2120 0.1127 1.0646 0.045 Uiso 1 1 calc R . .
C13 C 0.18399(16) 0.1771(3) 0.9691(3) 0.0311(12) Uani 1 1 d . . .
C14 C 0.16173(15) 0.1216(3) 0.9118(3) 0.0288(12) Uani 1 1 d . . .
C15 C 0.16360(15) 0.0488(3) 0.9283(3) 0.0290(12) Uani 1 1 d . . .
H15 H 0.1812 0.0309 0.9775 0.035 Uiso 1 1 calc R . .
C16 C 0.13956(15) 0.0009(3) 0.8725(3) 0.0283(12) Uani 1 1 d . . .
C17 C 0.14048(17) -0.0764(3) 0.8922(3) 0.0342(13) Uani 1 1 d . . .
C18 C 0.17463(18) -0.1111(3) 0.9305(4) 0.0403(14) Uani 1 1 d . . .
H18 H 0.1982 -0.0846 0.9432 0.048 Uiso 1 1 calc R . .
C19 C 0.1752(2) -0.1832(3) 0.9505(4) 0.0469(16) Uani 1 1 d . . .
H19 H 0.1990 -0.2060 0.9761 0.056 Uiso 1 1 calc R . .
C20 C 0.1406(2) -0.2232(3) 0.9334(4) 0.0493(17) Uani 1 1 d . . .
C21 C 0.1412(3) -0.3018(3) 0.9587(5) 0.071(2) Uani 1 1 d . . .
H21A H 0.1395 -0.3055 1.0179 0.106 Uiso 1 1 calc R . .
H21B H 0.1653 -0.3241 0.9522 0.106 Uiso 1 1 calc R . .
H21C H 0.1190 -0.3267 0.9222 0.106 Uiso 1 1 calc R . .
C22 C 0.1070(2) -0.1880(3) 0.8971(5) 0.0529(18) Uani 1 1 d . . .
H22 H 0.0833 -0.2140 0.8859 0.063 Uiso 1 1 calc R . .
C23 C 0.10628(19) -0.1158(3) 0.8761(4) 0.0432(15) Uani 1 1 d . . .
H23 H 0.0824 -0.0932 0.8506 0.052 Uiso 1 1 calc R . .
C24 C 0.11589(16) 0.0302(3) 0.7997(3) 0.0323(13) Uani 1 1 d . . .
H24 H 0.0998 -0.0007 0.7596 0.039 Uiso 1 1 calc R . .
C25 C 0.11526(15) 0.1030(3) 0.7844(3) 0.0283(12) Uani 1 1 d . . .
C26 C 0.09125(16) 0.1402(3) 0.7092(4) 0.0342(13) Uani 1 1 d . . .
C27 C 0.06618(17) 0.1045(3) 0.6429(4) 0.0411(15) Uani 1 1 d . . .
H27 H 0.0627 0.0539 0.6452 0.049 Uiso 1 1 calc R . .
C28 C 0.04628(19) 0.1438(4) 0.5736(4) 0.0529(17) Uani 1 1 d . . .
H28 H 0.0293 0.1204 0.5273 0.063 Uiso 1 1 calc R . .
C29 C 0.0514(2) 0.2171(4) 0.5727(5) 0.062(2) Uani 1 1 d . . .
H29 H 0.0383 0.2451 0.5257 0.074 Uiso 1 1 calc R . .
C30 C 0.0759(2) 0.2493(4) 0.6414(5) 0.059(2) Uani 1 1 d . . .
H30 H 0.0790 0.3001 0.6412 0.071 Uiso 1 1 calc R . .
C31 C 0.20052(18) 0.2106(3) 0.7136(4) 0.0424(15) Uani 1 1 d . . .
H31 H 0.1956 0.1617 0.7248 0.051 Uiso 1 1 calc R . .
C32 C 0.2275(2) 0.2247(4) 0.6701(4) 0.0508(17) Uani 1 1 d . . .
H32 H 0.2413 0.1868 0.6509 0.061 Uiso 1 1 calc R . .
C33 C 0.23461(19) 0.2957(4) 0.6540(4) 0.0502(17) Uani 1 1 d . . .
H33 H 0.2537 0.3076 0.6240 0.060 Uiso 1 1 calc R . .
C34 C 0.21348(17) 0.3500(3) 0.6822(4) 0.0400(14) Uani 1 1 d . . .
H34 H 0.2181 0.3991 0.6717 0.048 Uiso 1 1 calc R . .
C35 C 0.18632(16) 0.3315(3) 0.7247(3) 0.0325(13) Uani 1 1 d . . .
C36 C 0.16180(15) 0.3852(3) 0.7570(3) 0.0284(12) Uani 1 1 d . . .
C37 C 0.16282(16) 0.4577(3) 0.7420(3) 0.0296(12) Uani 1 1 d . . .
H37 H 0.1807 0.4764 0.7123 0.036 Uiso 1 1 calc R . .
C38 C 0.13763(15) 0.5043(3) 0.7703(3) 0.0304(12) Uani 1 1 d . . .
C39 C 0.13730(16) 0.5814(3) 0.7521(3) 0.0323(13) Uani 1 1 d . . .
C40 C 0.17125(17) 0.6189(3) 0.7507(4) 0.0399(14) Uani 1 1 d . . .
H40 H 0.1954 0.5944 0.7627 0.048 Uiso 1 1 calc R . .
C41 C 0.1698(2) 0.6905(3) 0.7323(4) 0.0478(16) Uani 1 1 d . . .
H41 H 0.1933 0.7154 0.7336 0.057 Uiso 1 1 calc R . .
C42 C 0.1353(2) 0.7281(3) 0.7118(4) 0.0467(16) Uani 1 1 d . . .
C43 C 0.1346(2) 0.8085(3) 0.6878(5) 0.064(2) Uani 1 1 d . . .
H43A H 0.1370 0.8133 0.6292 0.097 Uiso 1 1 calc R . .
H43B H 0.1563 0.8333 0.7259 0.097 Uiso 1 1 calc R . .
H43C H 0.1101 0.8299 0.6932 0.097 Uiso 1 1 calc R . .
C44 C 0.10150(19) 0.6918(3) 0.7110(4) 0.0502(17) Uani 1 1 d . . .
H44 H 0.0774 0.7165 0.6962 0.060 Uiso 1 1 calc R . .
C45 C 0.10241(18) 0.6192(3) 0.7317(4) 0.0431(15) Uani 1 1 d . . .
H45 H 0.0789 0.5949 0.7320 0.052 Uiso 1 1 calc R . .
C46 C 0.11373(16) 0.4741(3) 0.8182(3) 0.0310(12) Uani 1 1 d . . .
H46 H 0.0971 0.5043 0.8411 0.037 Uiso 1 1 calc R . .
C47 C 0.11405(16) 0.4009(3) 0.8324(3) 0.0313(12) Uani 1 1 d . . .
C48 C 0.08959(16) 0.3633(3) 0.8822(3) 0.0324(13) Uani 1 1 d . . .
C49 C 0.06592(18) 0.3989(3) 0.9242(4) 0.0444(15) Uani 1 1 d . . .
H49 H 0.0633 0.4498 0.9201 0.053 Uiso 1 1 calc R . .
C50 C 0.0457(2) 0.3596(4) 0.9730(4) 0.0587(19) Uani 1 1 d . . .
H50 H 0.0291 0.3833 1.0025 0.070 Uiso 1 1 calc R . .
C51 C 0.0501(2) 0.2871(4) 0.9777(5) 0.062(2) Uani 1 1 d . . .
H51 H 0.0373 0.2593 1.0119 0.075 Uiso 1 1 calc R . .
C52 C 0.0738(2) 0.2538(4) 0.9313(5) 0.0564(19) Uani 1 1 d . . .
H52 H 0.0758 0.2028 0.9321 0.068 Uiso 1 1 calc R . .

loop_
_atom_site_aniso_label
_atom_site_aniso_U_11
_atom_site_aniso_U_22
_atom_site_aniso_U_33
_atom_site_aniso_U_23
_atom_site_aniso_U_13
_atom_site_aniso_U_12
Cu1 0.0433(7) 0.0940(10) 0.0488(7) 0.000 0.0180(6) 0.000
Cu2 0.0483(8) 0.1044(11) 0.0512(8) 0.000 0.0087(6) 0.000
Cu3 0.0453(5) 0.0545(5) 0.0537(5) -0.0099(4) 0.0188(4) -0.0073(4)
Cu4 0.0456(5) 0.0462(5) 0.0466(5) -0.0048(4) 0.0142(4) -0.0009(4)
Cu5 0.0455(5) 0.0410(4) 0.0458(5) -0.0043(3) 0.0111(4) -0.0009(3)
Cu6 0.0448(5) 0.0497(5) 0.0453(5) -0.0052(4) 0.0069(4) 0.0062(4)
Cu7 0.0429(7) 0.0887(10) 0.0406(7) 0.000 0.0045(5) 0.000
Cu8 0.0468(8) 0.1012(11) 0.0561(8) 0.000 0.0192(6) 0.000
Mn1 0.0190(4) 0.0110(3) 0.0242(4) -0.0005(3) 0.0050(3) -0.0011(3)
N1 0.048(4) 0.077(4) 0.069(4) 0.001(4) -0.002(3) 0.007(3)
N2 0.051(4) 0.073(4) 0.066(4) -0.002(3) 0.022(3) 0.001(3)
N3 0.076(5) 0.058(4) 0.037(3) 0.001(3) 0.009(3) -0.015(3)
N4 0.064(5) 0.077(5) 0.069(5) 0.001(4) -0.021(4) 0.022(4)
N5 0.065(4) 0.048(3) 0.080(5) -0.002(3) 0.047(4) 0.002(3)
N6 0.060(4) 0.054(3) 0.045(3) 0.003(3) 0.021(3) 0.007(3)
N7 0.053(4) 0.070(4) 0.072(4) -0.002(3) 0.032(3) -0.009(3)
N8 0.062(5) 0.081(5) 0.086(5) -0.010(4) -0.003(4) 0.009(4)
N9 0.039(3) 0.028(2) 0.038(3) 0.002(2) 0.008(2) -0.004(2)
N10 0.032(3) 0.031(2) 0.031(2) 0.001(2) 0.008(2) -0.003(2)
N11 0.036(3) 0.029(3) 0.055(3) 0.007(2) 0.007(2) -0.001(2)
N12 0.042(3) 0.027(3) 0.041(3) 0.000(2) 0.007(2) 0.004(2)
N13 0.031(3) 0.031(2) 0.030(2) 0.003(2) 0.008(2) 0.001(2)
N14 0.043(3) 0.031(3) 0.056(3) 0.008(2) 0.014(3) 0.000(2)
C1 0.037(4) 0.077(5) 0.045(4) 0.000(4) 0.009(3) 0.001(3)
C2 0.030(3) 0.058(4) 0.036(3) 0.002(3) 0.014(3) 0.006(3)
C3 0.025(3) 0.044(3) 0.037(3) 0.000(3) 0.016(3) -0.003(3)
C4 0.028(3) 0.044(3) 0.020(3) 0.003(2) 0.001(2) 0.004(2)
C5 0.028(3) 0.083(5) 0.032(3) -0.019(3) 0.020(3) -0.024(3)
C6 0.030(3) 0.046(3) 0.028(3) -0.004(3) 0.009(3) 0.000(3)
C7 0.032(3) 0.070(4) 0.024(3) -0.001(3) 0.004(3) -0.004(3)
C8 0.028(3) 0.065(4) 0.037(3) 0.004(3) 0.020(3) -0.006(3)
C9 0.054(4) 0.028(3) 0.045(4) -0.003(3) 0.009(3) -0.005(3)
C10 0.052(4) 0.041(4) 0.056(4) -0.015(3) 0.014(3) -0.016(3)
C11 0.045(4) 0.048(4) 0.045(4) -0.003(3) 0.004(3) 0.002(3)
C12 0.040(4) 0.032(3) 0.037(3) 0.002(3) 0.003(3) -0.004(3)
C13 0.027(3) 0.031(3) 0.036(3) -0.005(2) 0.010(2) -0.003(2)
C14 0.029(3) 0.031(3) 0.030(3) -0.002(2) 0.014(2) -0.002(2)
C15 0.030(3) 0.031(3) 0.028(3) 0.004(2) 0.009(2) 0.004(2)
C16 0.027(3) 0.024(3) 0.035(3) -0.003(2) 0.009(2) -0.002(2)
C17 0.040(3) 0.027(3) 0.036(3) -0.004(2) 0.009(3) -0.005(2)
C18 0.043(4) 0.029(3) 0.047(4) 0.003(3) 0.009(3) -0.004(3)
C19 0.052(4) 0.035(3) 0.051(4) 0.008(3) 0.006(3) 0.003(3)
C20 0.071(5) 0.032(3) 0.046(4) 0.008(3) 0.015(3) -0.006(3)
C21 0.092(6) 0.032(4) 0.086(6) 0.010(4) 0.015(5) -0.005(4)
C22 0.058(5) 0.036(4) 0.064(4) 0.002(3) 0.012(4) -0.016(3)
C23 0.043(4) 0.036(3) 0.049(4) 0.003(3) 0.009(3) -0.003(3)
C24 0.036(3) 0.029(3) 0.034(3) -0.007(2) 0.012(3) -0.005(2)
C25 0.027(3) 0.031(3) 0.030(3) -0.003(2) 0.014(2) -0.003(2)
C26 0.031(3) 0.035(3) 0.039(3) 0.000(3) 0.012(3) 0.004(2)
C27 0.038(4) 0.038(3) 0.044(4) -0.003(3) 0.003(3) -0.002(3)
C28 0.043(4) 0.065(5) 0.046(4) 0.001(3) 0.001(3) 0.001(3)
C29 0.053(5) 0.065(5) 0.062(5) 0.022(4) 0.001(4) 0.005(4)
C30 0.056(5) 0.043(4) 0.073(5) 0.019(4) 0.003(4) 0.002(3)
C31 0.044(4) 0.026(3) 0.055(4) -0.007(3) 0.009(3) 0.006(3)
C32 0.049(4) 0.047(4) 0.053(4) -0.009(3) 0.007(3) 0.020(3)
C33 0.048(4) 0.052(4) 0.058(4) 0.003(3) 0.028(3) 0.006(3)
C34 0.044(4) 0.034(3) 0.046(4) 0.007(3) 0.018(3) 0.009(3)
C35 0.032(3) 0.029(3) 0.035(3) 0.002(2) 0.005(2) 0.005(2)
C36 0.026(3) 0.030(3) 0.027(3) -0.001(2) 0.003(2) 0.003(2)
C37 0.031(3) 0.031(3) 0.029(3) 0.000(2) 0.011(2) -0.005(2)
C38 0.026(3) 0.026(3) 0.038(3) 0.004(2) 0.005(2) 0.001(2)
C39 0.033(3) 0.027(3) 0.038(3) -0.002(2) 0.010(2) 0.002(2)
C40 0.035(3) 0.036(3) 0.049(4) 0.005(3) 0.010(3) 0.002(3)
C41 0.046(4) 0.033(3) 0.066(4) 0.008(3) 0.015(3) -0.002(3)
C42 0.058(4) 0.032(3) 0.055(4) 0.010(3) 0.025(3) 0.006(3)
C43 0.077(5) 0.033(4) 0.093(6) 0.025(4) 0.041(5) 0.011(3)
C44 0.041(4) 0.038(4) 0.072(5) 0.011(3) 0.015(3) 0.010(3)
C45 0.036(4) 0.030(3) 0.064(4) 0.004(3) 0.013(3) 0.002(3)
C46 0.031(3) 0.031(3) 0.032(3) -0.009(2) 0.009(2) 0.003(2)
C47 0.034(3) 0.031(3) 0.027(3) -0.002(2) 0.004(2) -0.002(2)
C48 0.029(3) 0.037(3) 0.032(3) 0.000(2) 0.008(2) -0.005(2)
C49 0.043(4) 0.042(4) 0.052(4) 0.000(3) 0.019(3) -0.002(3)
C50 0.054(5) 0.072(5) 0.059(4) 0.006(4) 0.031(4) -0.002(4)
C51 0.046(4) 0.070(5) 0.077(5) 0.022(4) 0.025(4) -0.010(4)
C52 0.058(5) 0.041(4) 0.077(5) 0.011(3) 0.028(4) -0.007(3)

loop_
_atom_type_symbol
_atom_type_description
_atom_type_scat_dispersion_real
_atom_type_scat_dispersion_imag
_atom_type_scat_source
C C 0.0033 0.0016 'International Tables Vol C Tables 4.2.6.8 and 6.1.1.4'
H H 0.0000 0.0000 'International Tables Vol C Tables 4.2.6.8 and 6.1.1.4'
N N 0.0061 0.0033 'International Tables Vol C Tables 4.2.6.8 and 6.1.1.4'
Mn Mn 0.3368 0.7283 'International Tables Vol C Tables 4.2.6.8 and 6.1.1.4'
Cu Cu 0.3201 1.2651 'International Tables Vol C Tables 4.2.6.8 and 6.1.1.4'

loop_
_geom_angle_atom_site_label_1
_geom_angle_atom_site_label_2
_geom_angle_atom_site_label_3
_geom_angle
_geom_angle_site_symmetry_1
_geom_angle_site_symmetry_3
_geom_angle_publ_flag
N1 Cu1 N1 175.8(4) 2_657 . ?
N1 Cu1 Cu2 92.1(2) 2_657 . ?
N1 Cu1 Cu2 92.1(2) . . ?
C1 Cu2 C1 177.1(5) 2_657 . ?
C1 Cu2 Cu1 88.5(2) 2_657 . ?
C1 Cu2 Cu1 88.5(2) . . ?
C2 Cu3 C3 132.1(3) . . ?
C2 Cu3 N2 113.8(3) . . ?
C3 Cu3 N2 113.9(2) . . ?
N3 Cu4 C4 112.5(2) . . ?
N3 Cu4 N4 135.5(2) . . ?
C4 Cu4 N4 111.6(2) . . ?
C6 Cu5 N5 136.6(2) . . ?
C6 Cu5 C5 111.6(2) . . ?
N5 Cu5 C5 111.4(2) . . ?
N6 Cu6 N7 132.1(2) . . ?
N6 Cu6 C8 114.7(2) . . ?
N7 Cu6 C8 113.1(3) . . ?
C7 Cu7 C7 177.1(4) 2 . ?
C7 Cu7 Cu8 91.5(2) 2 5_576 ?
C7 Cu7 Cu8 91.5(2) . 5_576 ?
N8 Cu8 N8 176.4(4) . 2_556 ?
N8 Cu8 Cu7 88.2(2) . 5_576 ?
N8 Cu8 Cu7 88.2(2) 2_556 5_576 ?
N10 Mn1 N13 177.53(19) . . ?
N10 Mn1 N11 77.77(18) . . ?
N13 Mn1 N11 104.27(18) . . ?
N10 Mn1 N9 78.59(17) . . ?
N13 Mn1 N9 99.36(17) . . ?
N11 Mn1 N9 156.37(17) . . ?
N10 Mn1 N14 103.59(18) . . ?
N13 Mn1 N14 77.65(18) . . ?
N11 Mn1 N14 96.65(19) . . ?
N9 Mn1 N14 88.72(19) . . ?
N10 Mn1 N12 101.50(18) . . ?
N13 Mn1 N12 77.26(17) . . ?
N11 Mn1 N12 89.01(18) . . ?
N9 Mn1 N12 95.84(18) . . ?
N14 Mn1 N12 154.91(17) . . ?
C2 N1 Cu1 176.7(6) 5_677 . ?
C1 N2 Cu3 167.9(6) . . ?
C3 N3 Cu4 174.6(6) . . ?
C5 N4 Cu4 172.5(6) 6_576 . ?
C4 N5 Cu5 169.1(5) . . ?
C6 N6 Cu6 177.9(5) . . ?
C7 N7 Cu6 176.6(6) . . ?
C8 N8 Cu8 171.6(7) . . ?
C9 N9 C13 118.2(5) . . ?
C9 N9 Mn1 129.2(4) . . ?
C13 N9 Mn1 112.5(3) . . ?
C14 N10 C25 119.3(4) . . ?
C14 N10 Mn1 120.3(3) . . ?
C25 N10 Mn1 120.4(3) . . ?
C26 N11 C30 118.1(5) . . ?
C26 N11 Mn1 114.0(4) . . ?
C30 N11 Mn1 127.9(4) . . ?
C35 N12 C31 117.5(5) . . ?
C35 N12 Mn1 112.8(4) . . ?
C31 N12 Mn1 129.6(4) . . ?
C36 N13 C47 119.4(5) . . ?
C36 N13 Mn1 120.8(4) . . ?
C47 N13 Mn1 119.8(4) . . ?
C48 N14 C52 118.7(6) . . ?
C48 N14 Mn1 113.4(4) . . ?
C52 N14 Mn1 127.8(4) . . ?
N2 C1 Cu2 170.2(7) . . ?
N1 C2 Cu3 177.7(6) 5_677 . ?
N3 C3 Cu3 177.7(6) . . ?
N5 C4 Cu4 165.5(5) . . ?
N4 C5 Cu5 174.0(7) 6_575 . ?
N6 C6 Cu5 175.4(6) . . ?
N7 C7 Cu7 176.2(6) . . ?
N8 C8 Cu6 169.4(7) . . ?
N9 C9 C10 123.2(6) . . ?
N9 C9 H9 118.4 . . ?
C10 C9 H9 118.4 . . ?
C9 C10 C11 118.9(6) . . ?
C9 C10 H10 120.5 . . ?
C11 C10 H10 120.5 . . ?
C10 C11 C12 118.5(6) . . ?
C10 C11 H11 120.7 . . ?
C12 C11 H11 120.7 . . ?
C13 C12 C11 119.0(5) . . ?
C13 C12 H12 120.5 . . ?
C11 C12 H12 120.5 . . ?
N9 C13 C12 122.2(5) . . ?
N9 C13 C14 114.7(5) . . ?
C12 C13 C14 123.1(5) . . ?
N10 C14 C15 121.6(5) . . ?
N10 C14 C13 113.9(5) . . ?
C15 C14 C13 124.5(5) . . ?
C14 C15 C16 120.2(5) . . ?
C14 C15 H15 119.9 . . ?
C16 C15 H15 119.9 . . ?
C24 C16 C15 116.9(5) . . ?
C24 C16 C17 123.1(5) . . ?
C15 C16 C17 120.0(5) . . ?
C18 C17 C23 118.2(5) . . ?
C18 C17 C16 121.7(5) . . ?
C23 C17 C16 120.1(5) . . ?
C19 C18 C17 121.4(6) . . ?
C19 C18 H18 119.3 . . ?
C17 C18 H18 119.3 . . ?
C18 C19 C20 120.3(6) . . ?
C18 C19 H19 119.8 . . ?
C20 C19 H19 119.8 . . ?
C22 C20 C19 117.7(6) . . ?
C22 C20 C21 122.2(6) . . ?
C19 C20 C21 120.1(6) . . ?
C20 C21 H21A 109.5 . . ?
C20 C21 H21B 109.5 . . ?
H21A C21 H21B 109.5 . . ?
C20 C21 H21C 109.5 . . ?
H21A C21 H21C 109.5 . . ?
H21B C21 H21C 109.5 . . ?
C20 C22 C23 122.3(6) . . ?
C20 C22 H22 118.8 . . ?
C23 C22 H22 118.8 . . ?
C22 C23 C17 120.1(6) . . ?
C22 C23 H23 120.0 . . ?
C17 C23 H23 120.0 . . ?
C25 C24 C16 121.4(5) . . ?
C25 C24 H24 119.3 . . ?
C16 C24 H24 119.3 . . ?
N10 C25 C24 120.6(5) . . ?
N10 C25 C26 113.3(5) . . ?
C24 C25 C26 126.1(5) . . ?
N11 C26 C27 122.1(5) . . ?
N11 C26 C25 114.4(5) . . ?
C27 C26 C25 123.4(5) . . ?
C28 C27 C26 119.1(6) . . ?
C28 C27 H27 120.5 . . ?
C26 C27 H27 120.5 . . ?
C29 C28 C27 119.1(6) . . ?
C29 C28 H28 120.4 . . ?
C27 C28 H28 120.4 . . ?
C28 C29 C30 118.8(6) . . ?
C28 C29 H29 120.6 . . ?
C30 C29 H29 120.6 . . ?
N11 C30 C29 122.8(6) . . ?
N11 C30 H30 118.6 . . ?
C29 C30 H30 118.6 . . ?
C32 C31 N12 123.7(6) . . ?
C32 C31 H31 118.1 . . ?
N12 C31 H31 118.1 . . ?
C31 C32 C33 118.1(6) . . ?
C31 C32 H32 121.0 . . ?
C33 C32 H32 121.0 . . ?
C32 C33 C34 119.4(6) . . ?
C32 C33 H33 120.3 . . ?
C34 C33 H33 120.3 . . ?
C35 C34 C33 119.1(6) . . ?
C35 C34 H34 120.5 . . ?
C33 C34 H34 120.5 . . ?
N12 C35 C34 122.1(5) . . ?
N12 C35 C36 114.4(5) . . ?
C34 C35 C36 123.5(5) . . ?
N13 C36 C37 121.9(5) . . ?
N13 C36 C35 114.7(5) . . ?
C37 C36 C35 123.4(5) . . ?
C36 C37 C38 120.3(5) . . ?
C36 C37 H37 119.9 . . ?
C38 C37 H37 119.9 . . ?
C46 C38 C37 117.0(5) . . ?
C46 C38 C39 122.0(5) . . ?
C37 C38 C39 121.0(5) . . ?
C45 C39 C40 117.9(5) . . ?
C45 C39 C38 120.3(5) . . ?
C40 C39 C38 121.8(5) . . ?
C41 C40 C39 120.2(6) . . ?
C41 C40 H40 119.9 . . ?
C39 C40 H40 119.9 . . ?
C40 C41 C42 122.1(6) . . ?
C40 C41 H41 118.9 . . ?
C42 C41 H41 118.9 . . ?
C44 C42 C41 118.5(6) . . ?
C44 C42 C43 120.8(6) . . ?
C41 C42 C43 120.7(6) . . ?
C42 C43 H43A 109.5 . . ?
C42 C43 H43B 109.5 . . ?
H43A C43 H43B 109.5 . . ?
C42 C43 H43C 109.5 . . ?
H43A C43 H43C 109.5 . . ?
H43B C43 H43C 109.5 . . ?
C42 C44 C45 120.3(6) . . ?
C42 C44 H44 119.9 . . ?
C45 C44 H44 119.9 . . ?
C44 C45 C39 121.0(6) . . ?
C44 C45 H45 119.5 . . ?
C39 C45 H45 119.5 . . ?
C47 C46 C38 120.4(5) . . ?
C47 C46 H46 119.8 . . ?
C38 C46 H46 119.8 . . ?
N13 C47 C46 120.8(5) . . ?
N13 C47 C48 114.5(5) . . ?
C46 C47 C48 124.7(5) . . ?
N14 C48 C49 122.1(5) . . ?
N14 C48 C47 114.7(5) . . ?
C49 C48 C47 123.2(5) . . ?
C48 C49 C50 119.3(6) . . ?
C48 C49 H49 120.3 . . ?
C50 C49 H49 120.3 . . ?
C51 C50 C49 118.8(7) . . ?
C51 C50 H50 120.6 . . ?
C49 C50 H50 120.6 . . ?
C50 C51 C52 119.0(7) . . ?
C50 C51 H51 120.5 . . ?
C52 C51 H51 120.5 . . ?
N14 C52 C51 121.9(6) . . ?
N14 C52 H52 119.0 . . ?
C51 C52 H52 119.0 . . ?

loop_
_geom_bond_atom_site_label_1
_geom_bond_atom_site_label_2
_geom_bond_distance
_geom_bond_site_symmetry_2
_geom_bond_publ_flag
Cu1 N1 1.857(7) 2_657 ?
Cu1 N1 1.857(7) . ?
Cu1 Cu2 3.045(2) . ?
Cu2 C1 1.843(7) 2_657 ?
Cu2 C1 1.843(7) . ?
Cu3 C2 1.866(6) . ?
Cu3 C3 1.881(6) . ?
Cu3 N2 1.998(7) . ?
Cu4 N3 1.926(7) . ?
Cu4 C4 1.952(5) . ?
Cu4 N4 1.967(9) . ?
Cu5 C6 1.888(6) . ?
Cu5 N5 1.926(7) . ?
Cu5 C5 1.927(6) . ?
Cu6 N6 1.909(6) . ?
Cu6 N7 1.919(7) . ?
Cu6 C8 1.946(6) . ?
Cu7 C7 1.815(6) 2 ?
Cu7 C7 1.815(6) . ?
Cu7 Cu8 2.989(2) 5_576 ?
Cu8 N8 1.904(8) . ?
Cu8 N8 1.904(8) 2_556 ?
Cu8 Cu7 2.989(2) 5_576 ?
Mn1 N10 1.946(4) . ?
Mn1 N13 1.972(4) . ?
Mn1 N11 2.151(5) . ?
Mn1 N9 2.153(5) . ?
Mn1 N14 2.191(5) . ?
Mn1 N12 2.204(5) . ?
N1 C2 1.151(9) 5_677 ?
N2 C1 1.135(9) . ?
N3 C3 1.156(8) . ?
N4 C5 1.116(9) 6_576 ?
N5 C4 1.146(8) . ?
N6 C6 1.165(8) . ?
N7 C7 1.139(8) . ?
N8 C8 1.118(9) . ?
N9 C9 1.348(7) . ?
N9 C13 1.358(7) . ?
N10 C14 1.351(7) . ?
N10 C25 1.367(7) . ?
N11 C26 1.334(7) . ?
N11 C30 1.358(8) . ?
N12 C35 1.346(7) . ?
N12 C31 1.364(7) . ?
N13 C36 1.340(7) . ?
N13 C47 1.364(7) . ?
N14 C48 1.335(7) . ?
N14 C52 1.339(8) . ?
C2 N1 1.151(9) 5_677 ?
C5 N4 1.116(9) 6_575 ?
C9 C10 1.360(9) . ?
C9 H9 0.9500 . ?
C10 C11 1.393(9) . ?
C10 H10 0.9500 . ?
C11 C12 1.407(8) . ?
C11 H11 0.9500 . ?
C12 C13 1.368(8) . ?
C12 H12 0.9500 . ?
C13 C14 1.485(7) . ?
C14 C15 1.378(7) . ?
C15 C16 1.405(7) . ?
C15 H15 0.9500 . ?
C16 C24 1.389(7) . ?
C16 C17 1.469(7) . ?
C17 C18 1.384(8) . ?
C17 C23 1.389(8) . ?
C18 C19 1.378(8) . ?
C18 H18 0.9500 . ?
C19 C20 1.405(9) . ?
C19 H19 0.9500 . ?
C20 C22 1.365(9) . ?
C20 C21 1.516(9) . ?
C21 H21A 0.9800 . ?
C21 H21B 0.9800 . ?
C21 H21C 0.9800 . ?
C22 C23 1.382(8) . ?
C22 H22 0.9500 . ?
C23 H23 0.9500 . ?
C24 C25 1.373(7) . ?
C24 H24 0.9500 . ?
C25 C26 1.484(7) . ?
C26 C27 1.391(8) . ?
C27 C28 1.387(8) . ?
C27 H27 0.9500 . ?
C28 C29 1.375(10) . ?
C28 H28 0.9500 . ?
C29 C30 1.377(10) . ?
C29 H29 0.9500 . ?
C30 H30 0.9500 . ?
C31 C32 1.345(9) . ?
C31 H31 0.9500 . ?
C32 C33 1.380(10) . ?
C32 H32 0.9500 . ?
C33 C34 1.396(8) . ?
C33 H33 0.9500 . ?
C34 C35 1.357(8) . ?
C34 H34 0.9500 . ?
C35 C36 1.499(7) . ?
C36 C37 1.370(7) . ?
C37 C38 1.399(7) . ?
C37 H37 0.9500 . ?
C38 C46 1.398(8) . ?
C38 C39 1.462(7) . ?
C39 C45 1.393(8) . ?
C39 C40 1.397(8) . ?
C40 C41 1.360(8) . ?
C40 H40 0.9500 . ?
C41 C42 1.381(9) . ?
C41 H41 0.9500 . ?
C42 C44 1.373(9) . ?
C42 C43 1.542(8) . ?
C43 H43A 0.9800 . ?
C43 H43B 0.9800 . ?
C43 H43C 0.9800 . ?
C44 C45 1.388(8) . ?
C44 H44 0.9500 . ?
C45 H45 0.9500 . ?
C46 C47 1.379(8) . ?
C46 H46 0.9500 . ?
C47 C48 1.493(7) . ?
C48 C49 1.372(8) . ?
C49 C50 1.396(9) . ?
C49 H49 0.9500 . ?
C50 C51 1.357(10) . ?
C50 H50 0.9500 . ?
C51 C52 1.400(10) . ?
C51 H51 0.9500 . ?
C52 H52 0.9500 . ?

loop_
_geom_torsion_atom_site_label_1
_geom_torsion_atom_site_label_2
_geom_torsion_atom_site_label_3
_geom_torsion_atom_site_label_4
_geom_torsion
_geom_torsion_site_symmetry_1
_geom_torsion_site_symmetry_2
_geom_torsion_site_symmetry_3
_geom_torsion_site_symmetry_4
_geom_torsion_publ_flag
N1 Cu1 Cu2 C1 -65.4(3) 2_657 . . 2_657 ?
N1 Cu1 Cu2 C1 114.6(3) . . . 2_657 ?
N1 Cu1 Cu2 C1 114.6(3) 2_657 . . . ?
N1 Cu1 Cu2 C1 -65.4(3) . . . . ?
N1 Cu1 N1 C2 -51(12) 2_657 . . 5_677 ?
Cu2 Cu1 N1 C2 129(12) . . . 5_677 ?
C2 Cu3 N2 C1 109(3) . . . . ?
C3 Cu3 N2 C1 -67(3) . . . . ?
C4 Cu4 N3 C3 -109(6) . . . . ?
N4 Cu4 N3 C3 63(6) . . . . ?
N3 Cu4 N4 C5 -161(5) . . . 6_576 ?
C4 Cu4 N4 C5 11(6) . . . 6_576 ?
C6 Cu5 N5 C4 121(3) . . . . ?
C5 Cu5 N5 C4 -52(3) . . . . ?
N7 Cu6 N6 C6 -159(16) . . . . ?
C8 Cu6 N6 C6 26(16) . . . . ?
N6 Cu6 N7 C7 -142(10) . . . . ?
C8 Cu6 N7 C7 33(10) . . . . ?
N8 Cu8 N8 C8 15(5) 2_556 . . . ?
Cu7 Cu8 N8 C8 15(5) 5_576 . . . ?
N10 Mn1 N9 C9 -175.8(6) . . . . ?
N13 Mn1 N9 C9 5.6(6) . . . . ?
N11 Mn1 N9 C9 -175.5(5) . . . . ?
N14 Mn1 N9 C9 -71.7(5) . . . . ?
N12 Mn1 N9 C9 83.6(5) . . . . ?
N10 Mn1 N9 C13 -0.1(4) . . . . ?
N13 Mn1 N9 C13 -178.7(4) . . . . ?
N11 Mn1 N9 C13 0.2(7) . . . . ?
N14 Mn1 N9 C13 104.0(4) . . . . ?
N12 Mn1 N9 C13 -100.7(4) . . . . ?
N13 Mn1 N10 C14 33(5) . . . . ?
N11 Mn1 N10 C14 178.8(4) . . . . ?
N9 Mn1 N10 C14 -1.3(4) . . . . ?
N14 Mn1 N10 C14 -87.2(4) . . . . ?
N12 Mn1 N10 C14 92.4(4) . . . . ?
N13 Mn1 N10 C25 -146(4) . . . . ?
N11 Mn1 N10 C25 -0.2(4) . . . . ?
N9 Mn1 N10 C25 179.6(4) . . . . ?
N14 Mn1 N10 C25 93.8(4) . . . . ?
N12 Mn1 N10 C25 -86.6(4) . . . . ?
N10 Mn1 N11 C26 0.2(4) . . . . ?
N13 Mn1 N11 C26 178.8(4) . . . . ?
N9 Mn1 N11 C26 -0.2(8) . . . . ?
N14 Mn1 N11 C26 -102.3(4) . . . . ?
N12 Mn1 N11 C26 102.2(4) . . . . ?
N10 Mn1 N11 C30 -177.4(6) . . . . ?
N13 Mn1 N11 C30 1.2(6) . . . . ?
N9 Mn1 N11 C30 -177.7(6) . . . . ?
N14 Mn1 N11 C30 80.1(6) . . . . ?
N12 Mn1 N11 C30 -75.4(6) . . . . ?
N10 Mn1 N12 C35 -175.3(4) . . . . ?
N13 Mn1 N12 C35 2.5(4) . . . . ?
N11 Mn1 N12 C35 107.4(4) . . . . ?
N9 Mn1 N12 C35 -95.8(4) . . . . ?
N14 Mn1 N12 C35 3.7(7) . . . . ?
N10 Mn1 N12 C31 3.2(5) . . . . ?
N13 Mn1 N12 C31 -179.0(5) . . . . ?
N11 Mn1 N12 C31 -74.1(5) . . . . ?
N9 Mn1 N12 C31 82.7(5) . . . . ?
N14 Mn1 N12 C31 -177.8(5) . . . . ?
N10 Mn1 N13 C36 58(4) . . . . ?
N11 Mn1 N13 C36 -87.6(4) . . . . ?
N9 Mn1 N13 C36 92.0(4) . . . . ?
N14 Mn1 N13 C36 178.6(4) . . . . ?
N12 Mn1 N13 C36 -1.9(4) . . . . ?
N10 Mn1 N13 C47 -121(4) . . . . ?
N11 Mn1 N13 C47 93.5(4) . . . . ?
N9 Mn1 N13 C47 -86.9(4) . . . . ?
N14 Mn1 N13 C47 -0.3(4) . . . . ?
N12 Mn1 N13 C47 179.1(4) . . . . ?
N10 Mn1 N14 C48 177.1(4) . . . . ?
N13 Mn1 N14 C48 -0.7(4) . . . . ?
N11 Mn1 N14 C48 -103.9(4) . . . . ?
N9 Mn1 N14 C48 99.2(4) . . . . ?
N12 Mn1 N14 C48 -1.9(7) . . . . ?
N10 Mn1 N14 C52 1.0(6) . . . . ?
N13 Mn1 N14 C52 -176.8(6) . . . . ?
N11 Mn1 N14 C52 80.0(6) . . . . ?
N9 Mn1 N14 C52 -77.0(6) . . . . ?
N12 Mn1 N14 C52 -178.0(5) . . . . ?
Cu3 N2 C1 Cu2 3(7) . . . . ?
C1 Cu2 C1 N2 -15(4) 2_657 . . . ?
Cu1 Cu2 C1 N2 -15(4) . . . . ?
C3 Cu3 C2 N1 151(16) . . . 5_677 ?
N2 Cu3 C2 N1 -25(16) . . . 5_677 ?
Cu4 N3 C3 Cu3 -37(19) . . . . ?
C2 Cu3 C3 N3 157(15) . . . . ?
N2 Cu3 C3 N3 -28(15) . . . . ?
Cu5 N5 C4 Cu4 -30(5) . . . . ?
N3 Cu4 C4 N5 74(2) . . . . ?
N4 Cu4 C4 N5 -100(2) . . . . ?
C6 Cu5 C5 N4 -61(7) . . . 6_575 ?
N5 Cu5 C5 N4 113(7) . . . 6_575 ?
Cu6 N6 C6 Cu5 64(19) . . . . ?
N5 Cu5 C6 N6 -102(7) . . . . ?
C5 Cu5 C6 N6 70(7) . . . . ?
Cu6 N7 C7 Cu7 -12(19) . . . . ?
C7 Cu7 C7 N7 -89(10) 2 . . . ?
Cu8 Cu7 C7 N7 91(10) 5_576 . . . ?
Cu8 N8 C8 Cu6 2(8) . . . . ?
N6 Cu6 C8 N8 60(4) . . . . ?
N7 Cu6 C8 N8 -116(4) . . . . ?
C13 N9 C9 C10 1.3(10) . . . . ?
Mn1 N9 C9 C10 176.8(5) . . . . ?
N9 C9 C10 C11 -0.8(10) . . . . ?
C9 C10 C11 C12 0.3(10) . . . . ?
C10 C11 C12 C13 -0.3(9) . . . . ?
C9 N9 C13 C12 -1.3(9) . . . . ?
Mn1 N9 C13 C12 -177.6(4) . . . . ?
C9 N9 C13 C14 177.6(5) . . . . ?
Mn1 N9 C13 C14 1.4(6) . . . . ?
C11 C12 C13 N9 0.8(9) . . . . ?
C11 C12 C13 C14 -178.0(5) . . . . ?
C25 N10 C14 C15 -0.2(8) . . . . ?
Mn1 N10 C14 C15 -179.3(4) . . . . ?
C25 N10 C14 C13 -178.5(5) . . . . ?
Mn1 N10 C14 C13 2.4(6) . . . . ?
N9 C13 C14 N10 -2.4(7) . . . . ?
C12 C13 C14 N10 176.5(5) . . . . ?
N9 C13 C14 C15 179.3(5) . . . . ?
C12 C13 C14 C15 -1.8(9) . . . . ?
N10 C14 C15 C16 -2.1(8) . . . . ?
C13 C14 C15 C16 176.0(5) . . . . ?
C14 C15 C16 C24 3.1(8) . . . . ?
C14 C15 C16 C17 -177.4(5) . . . . ?
C24 C16 C17 C18 142.7(6) . . . . ?
C15 C16 C17 C18 -36.8(8) . . . . ?
C24 C16 C17 C23 -40.4(8) . . . . ?
C15 C16 C17 C23 140.1(6) . . . . ?
C23 C17 C18 C19 1.6(9) . . . . ?
C16 C17 C18 C19 178.5(6) . . . . ?
C17 C18 C19 C20 -0.9(10) . . . . ?
C18 C19 C20 C22 -0.4(10) . . . . ?
C18 C19 C20 C21 -177.6(7) . . . . ?
C19 C20 C22 C23 1.0(11) . . . . ?
C21 C20 C22 C23 178.2(7) . . . . ?
C20 C22 C23 C17 -0.3(11) . . . . ?
C18 C17 C23 C22 -1.0(9) . . . . ?
C16 C17 C23 C22 -178.0(6) . . . . ?
C15 C16 C24 C25 -1.9(8) . . . . ?
C17 C16 C24 C25 178.6(5) . . . . ?
C14 N10 C25 C24 1.5(8) . . . . ?
Mn1 N10 C25 C24 -179.5(4) . . . . ?
C14 N10 C25 C26 -178.9(5) . . . . ?
Mn1 N10 C25 C26 0.2(6) . . . . ?
C16 C24 C25 N10 -0.4(8) . . . . ?
C16 C24 C25 C26 180.0(5) . . . . ?
C30 N11 C26 C27 -1.9(9) . . . . ?
Mn1 N11 C26 C27 -179.7(4) . . . . ?
C30 N11 C26 C25 177.7(6) . . . . ?
Mn1 N11 C26 C25 -0.2(6) . . . . ?
N10 C25 C26 N11 0.0(7) . . . . ?
C24 C25 C26 N11 179.7(5) . . . . ?
N10 C25 C26 C27 179.5(5) . . . . ?
C24 C25 C26 C27 -0.8(9) . . . . ?
N11 C26 C27 C28 2.4(9) . . . . ?
C25 C26 C27 C28 -177.1(6) . . . . ?
C26 C27 C28 C29 -1.0(10) . . . . ?
C27 C28 C29 C30 -0.7(11) . . . . ?
C26 N11 C30 C29 0.1(11) . . . . ?
Mn1 N11 C30 C29 177.6(6) . . . . ?
C28 C29 C30 N11 1.2(12) . . . . ?
C35 N12 C31 C32 1.6(9) . . . . ?
Mn1 N12 C31 C32 -176.9(5) . . . . ?
N12 C31 C32 C33 0.1(10) . . . . ?
C31 C32 C33 C34 -0.8(10) . . . . ?
C32 C33 C34 C35 -0.1(9) . . . . ?
C31 N12 C35 C34 -2.6(8) . . . . ?
Mn1 N12 C35 C34 176.1(5) . . . . ?
C31 N12 C35 C36 178.6(5) . . . . ?
Mn1 N12 C35 C36 -2.6(6) . . . . ?
C33 C34 C35 N12 1.9(9) . . . . ?
C33 C34 C35 C36 -179.4(5) . . . . ?
C47 N13 C36 C37 -1.7(8) . . . . ?
Mn1 N13 C36 C37 179.4(4) . . . . ?
C47 N13 C36 C35 -180.0(4) . . . . ?
Mn1 N13 C36 C35 1.1(6) . . . . ?
N12 C35 C36 N13 1.2(7) . . . . ?
C34 C35 C36 N13 -177.5(5) . . . . ?
N12 C35 C36 C37 -177.0(5) . . . . ?
C34 C35 C36 C37 4.2(9) . . . . ?
N13 C36 C37 C38 -1.5(8) . . . . ?
C35 C36 C37 C38 176.6(5) . . . . ?
C36 C37 C38 C46 3.9(8) . . . . ?
C36 C37 C38 C39 -177.6(5) . . . . ?
C46 C38 C39 C45 -40.5(8) . . . . ?
C37 C38 C39 C45 141.1(6) . . . . ?
C46 C38 C39 C40 142.3(6) . . . . ?
C37 C38 C39 C40 -36.1(8) . . . . ?
C45 C39 C40 C41 1.8(9) . . . . ?
C38 C39 C40 C41 179.1(6) . . . . ?
C39 C40 C41 C42 -2.2(10) . . . . ?
C40 C41 C42 C44 0.8(11) . . . . ?
C40 C41 C42 C43 -177.6(7) . . . . ?
C41 C42 C44 C45 0.9(10) . . . . ?
C43 C42 C44 C45 179.2(6) . . . . ?
C42 C44 C45 C39 -1.2(10) . . . . ?
C40 C39 C45 C44 -0.2(9) . . . . ?
C38 C39 C45 C44 -177.5(6) . . . . ?
C37 C38 C46 C47 -3.2(8) . . . . ?
C39 C38 C46 C47 178.3(5) . . . . ?
C36 N13 C47 C46 2.4(7) . . . . ?
Mn1 N13 C47 C46 -178.7(4) . . . . ?
C36 N13 C47 C48 -177.8(4) . . . . ?
Mn1 N13 C47 C48 1.2(6) . . . . ?
C38 C46 C47 N13 0.1(8) . . . . ?
C38 C46 C47 C48 -179.7(5) . . . . ?
C52 N14 C48 C49 0.7(9) . . . . ?
Mn1 N14 C48 C49 -175.8(5) . . . . ?
C52 N14 C48 C47 178.0(6) . . . . ?
Mn1 N14 C48 C47 1.4(6) . . . . ?
N13 C47 C48 N14 -1.7(7) . . . . ?
C46 C47 C48 N14 178.1(5) . . . . ?
N13 C47 C48 C49 175.5(5) . . . . ?
C46 C47 C48 C49 -4.6(9) . . . . ?
N14 C48 C49 C50 0.5(9) . . . . ?
C47 C48 C49 C50 -176.5(6) . . . . ?
C48 C49 C50 C51 0.2(10) . . . . ?
C49 C50 C51 C52 -2.0(11) . . . . ?
C48 N14 C52 C51 -2.7(10) . . . . ?
Mn1 N14 C52 C51 173.3(5) . . . . ?
C50 C51 C52 N14 3.4(12) . . . . ?
